data_2201396
loop_
_publ_author_name
'Daniel E. Lynch'
'Ian M^c^Clenaghan'

_publ_section_title
;
 8-Hydrazinoquinoline dihydrochloride hydrate
;
_journal_issue 10
_journal_name_full 'Acta Crystallographica Section E'
_journal_page_first o1070
_journal_page_last o1071
_journal_paper_doi 10.1107/S1600536802015878
_journal_volume 58
_journal_year 2002
_chemical_formula_moiety 'C9 H11 N3, H2 O, 2Cl'
_chemical_formula_sum 'C9 H13 Cl2 N3 O'
_chemical_formula_weight 250.12
_chemical_name_systematic
;
8-Hydrazinoquinoline dihydrochloride hydrate
;
_space_group_IT_number 2
_symmetry_cell_setting triclinic
_symmetry_space_group_name_Hall '-P 1'
_symmetry_space_group_name_H-M 'P -1'
_atom_sites_solution_hydrogens geom
_atom_sites_solution_primary direct
_atom_sites_solution_secondary difmap
_audit_creation_method SHELXL-97
_cell_angle_alpha 70.04(3)
_cell_angle_beta 89.20(3)
_cell_angle_gamma 69.60(3)
_cell_formula_units_Z 2
_cell_length_a 6.9716(14)
_cell_length_b 8.9866(18)
_cell_length_c 9.986(2)
_cell_measurement_reflns_used 3835
_cell_measurement_temperature 150(2)
_cell_measurement_theta_max 27.48
_cell_measurement_theta_min 2.91
_cell_volume 547.2(3)
_computing_cell_refinement 'DENZO and COLLECT'
_computing_data_collection 'DENZO (Otwinowski & Minor, 1997) and COLLECT (Hooft, 1998)'
_computing_data_reduction 'DENZO and COLLECT'
_computing_publication_material SHELXL97
_computing_structure_refinement 'SHELXL97 (Sheldrick, 1997)'
_computing_structure_solution 'SHELXS97 (Sheldrick, 1997)'
_diffrn_ambient_temperature 150(2)
_diffrn_detector_area_resol_mean 9.091
_diffrn_measured_fraction_theta_full 0.988
_diffrn_measured_fraction_theta_max 0.988
_diffrn_measurement_device_type 'Bruker-Nonius KappaCCD area-detector'
_diffrn_measurement_method '\f and \w scans'
_diffrn_radiation_monochromator graphite
_diffrn_radiation_source 'Bruker Nonius FR591 rotating-anode'
_diffrn_radiation_type MoK\a
_diffrn_radiation_wavelength 0.71073
_diffrn_reflns_av_R_equivalents 0.0750
_diffrn_reflns_av_sigmaI/netI 0.0557
_diffrn_reflns_limit_h_max 9
_diffrn_reflns_limit_h_min -9
_diffrn_reflns_limit_k_max 11
_diffrn_reflns_limit_k_min -11
_diffrn_reflns_limit_l_max 12
_diffrn_reflns_limit_l_min -12
_diffrn_reflns_number 7519
_diffrn_reflns_theta_full 27.49
_diffrn_reflns_theta_max 27.49
_diffrn_reflns_theta_min 3.14
_diffrn_standards_decay_% 0
_diffrn_standards_number 0
_exptl_absorpt_coefficient_mu 0.570
_exptl_absorpt_correction_T_max 0.945
_exptl_absorpt_correction_T_min 0.804
_exptl_absorpt_correction_type multi-scan
_exptl_absorpt_process_details '(SORTAV; Blessing, 1995)'
_exptl_crystal_colour colourless
_exptl_crystal_density_diffrn 1.518
_exptl_crystal_density_method 'not measured'
_exptl_crystal_description plate
_exptl_crystal_F_000 260
_exptl_crystal_size_max 0.40
_exptl_crystal_size_mid 0.30
_exptl_crystal_size_min 0.10
_refine_diff_density_max 0.321
_refine_diff_density_min -0.599
_refine_ls_extinction_method none
_refine_ls_goodness_of_fit_ref 1.036
_refine_ls_hydrogen_treatment mixed
_refine_ls_matrix_type full
_refine_ls_number_parameters 164
_refine_ls_number_reflns 2465
_refine_ls_number_restraints 0
_refine_ls_restrained_S_all 1.036
_refine_ls_R_factor_all 0.0442
_refine_ls_R_factor_gt 0.0380
_refine_ls_shift/su_max <0.001
_refine_ls_shift/su_mean <0.001
_refine_ls_structure_factor_coef Fsqd
_refine_ls_weighting_details 'calc w = 1/[\s^2^(Fo^2^)+(0.0551P)^2^+0.1837P] where P = (Fo^2^+2Fc^2^)/3'
_refine_ls_weighting_scheme calc
_refine_ls_wR_factor_gt 0.0996
_refine_ls_wR_factor_ref 0.1038
_reflns_number_gt 2168
_reflns_number_total 2465
_reflns_threshold_expression I>2\s(I)
_cod_data_source_file ci6158.cif
_cod_data_source_block I
_cod_depositor_comments
;
The following automatic conversions were performed:
'_symmetry_cell_setting' value 'Triclinic' changed to 'triclinic'
according to '/home/saulius/struct/CIF-dictionaries/cif_core.dic'
dictionary named 'cif_core.dic' version 2.4.1 from 2010-06-29.

Automatic conversion script
Id: cif_fix_enum 1527 2010-12-29 10:47:43Z saulius 

The following automatic conversions were performed:

'_symmetry_cell_setting' value 'Triclinic' changed to 'triclinic'
according to /home/saulius/struct/CIF-dictionaries/cif_core.dic
dictionary named 'cif_core.dic' version 2.4.1 from
2010-06-29.

'_exptl_absorpt_correction_type' value 'Multi-scan'
changed to 'multi-scan' according to
/home/saulius/struct/CIF-dictionaries/cif_core.dic dictionary named
'cif_core.dic' version 2.4.1 from 2010-06-29.

Automatic conversion script
Id: cif_fix_values 1715 2011-07-08 13:25:40Z adriana 
;
_cod_database_code 2201396
_cod_database_fobs_code 2201396

loop_
_symmetry_equiv_pos_as_xyz
'x, y, z'
'-x, -y, -z'

loop_
_atom_site_label
_atom_site_fract_x
_atom_site_fract_y
_atom_site_fract_z
_atom_site_U_iso_or_equiv
_atom_site_adp_type
_atom_site_calc_flag
_atom_site_refinement_flags
_atom_site_occupancy
_atom_site_disorder_assembly
_atom_site_disorder_group
_atom_site_type_symbol
N1 0.1739(2) 0.07021(18) 0.21676(16) 0.0155(3) Uani d . 1 . . N
H1 0.134(3) 0.116(3) 0.135(3) 0.030(6) Uiso d . 1 . . H
C2 0.3176(3) -0.0843(2) 0.25755(19) 0.0191(4) Uani d . 1 . . C
H2 0.3641 -0.1364 0.1888 0.024 Uiso calc R 1 . . H
C3 0.4012(3) -0.1711(2) 0.40145(19) 0.0211(4) Uani d . 1 . . C
H3 0.4996 -0.2840 0.4318 0.026 Uiso calc R 1 . . H
C4 0.3395(3) -0.0915(2) 0.49820(18) 0.0188(4) Uani d . 1 . . C
H4 0.3994 -0.1481 0.5955 0.023 Uiso calc R 1 . . H
C5 0.1176(3) 0.1629(2) 0.54967(17) 0.0185(4) Uani d . 1 . . C
H5 0.1748 0.1122 0.6476 0.023 Uiso calc R 1 . . H
C6 -0.0323(3) 0.3219(2) 0.50005(18) 0.0185(4) Uani d . 1 . . C
H6 -0.0776 0.3813 0.5640 0.023 Uiso calc R 1 . . H
C7 -0.1209(3) 0.3991(2) 0.35551(18) 0.0170(3) Uani d . 1 . . C
H7 -0.2248 0.5097 0.3237 0.021 Uiso calc R 1 . . H
C8 -0.0597(2) 0.31715(19) 0.26010(16) 0.0129(3) Uani d . 1 . . C
N81 -0.1340(2) 0.38149(17) 0.11329(14) 0.0154(3) Uani d . 1 . . N
H81 -0.188(3) 0.313(3) 0.091(2) 0.024(5) Uiso d . 1 . . H
N82 -0.2880(2) 0.54946(17) 0.06257(16) 0.0153(3) Uani d . 1 . . N
H82 -0.405(4) 0.551(3) 0.105(2) 0.026(5) Uiso d . 1 . . H
H83 -0.233(3) 0.620(3) 0.070(2) 0.017(5) Uiso d . 1 . . H
H84 -0.319(4) 0.578(3) -0.031(3) 0.034(6) Uiso d . 1 . . H
C9 0.1006(2) 0.15379(19) 0.30938(16) 0.0135(3) Uani d . 1 . . C
C10 0.1875(2) 0.0741(2) 0.45477(17) 0.0155(3) Uani d . 1 . . C
Cl1 0.65290(6) 0.12401(5) 0.09802(4) 0.01981(15) Uani d . 1 . . Cl
Cl2 0.33779(6) 0.50675(5) 0.23075(4) 0.01915(14) Uani d . 1 . . Cl
O1W 0.1078(2) 0.22369(16) 0.91537(13) 0.0191(3) Uani d . 1 . . O
H1W 0.159(4) 0.134(4) 0.896(3) 0.051(8) Uiso d . 1 . . H
H2W 0.001(4) 0.266(3) 0.875(3) 0.033(7) Uiso d . 1 . . H

loop_
_atom_site_aniso_label
_atom_site_aniso_U_11
_atom_site_aniso_U_22
_atom_site_aniso_U_33
_atom_site_aniso_U_12
_atom_site_aniso_U_13
_atom_site_aniso_U_23
N1 0.0183(7) 0.0164(7) 0.0118(7) -0.0062(6) -0.0005(5) -0.0049(6)
C2 0.0201(9) 0.0168(8) 0.0209(9) -0.0056(7) 0.0025(7) -0.0084(7)
C3 0.0182(8) 0.0153(8) 0.0237(9) -0.0037(7) -0.0016(7) -0.0022(7)
C4 0.0185(8) 0.0199(8) 0.0157(8) -0.0097(7) -0.0028(6) -0.0008(7)
C5 0.0234(9) 0.0257(9) 0.0102(7) -0.0143(7) -0.0004(6) -0.0055(7)
C6 0.0247(9) 0.0242(9) 0.0139(8) -0.0139(7) 0.0046(6) -0.0109(7)
C7 0.0193(8) 0.0168(8) 0.0169(8) -0.0070(7) 0.0013(6) -0.0081(7)
C8 0.0164(8) 0.0136(7) 0.0102(7) -0.0078(6) 0.0000(6) -0.0038(6)
N81 0.0203(7) 0.0120(6) 0.0112(7) -0.0016(5) -0.0034(5) -0.0053(5)
N82 0.0178(8) 0.0126(7) 0.0131(7) -0.0026(6) -0.0018(6) -0.0044(6)
C9 0.0160(8) 0.0151(8) 0.0116(7) -0.0080(6) 0.0011(6) -0.0052(6)
C10 0.0180(8) 0.0184(8) 0.0122(7) -0.0111(6) -0.0013(6) -0.0031(6)
Cl1 0.0258(3) 0.0132(2) 0.0176(2) -0.00356(17) -0.00399(16) -0.00546(17)
Cl2 0.0202(2) 0.0218(2) 0.0137(2) -0.00540(17) 0.00096(16) -0.00665(17)
O1W 0.0211(7) 0.0165(6) 0.0183(6) -0.0021(5) -0.0021(5) -0.0091(5)

loop_
_atom_type_symbol
_atom_type_description
_atom_type_scat_dispersion_real
_atom_type_scat_dispersion_imag
_atom_type_scat_source
C C 0.0033 0.0016 'International Tables Vol C Tables 4.2.6.8 and 6.1.1.4'
H H 0.0000 0.0000 'International Tables Vol C Tables 4.2.6.8 and 6.1.1.4'
N N 0.0061 0.0033 'International Tables Vol C Tables 4.2.6.8 and 6.1.1.4'
O O 0.0106 0.0060 'International Tables Vol C Tables 4.2.6.8 and 6.1.1.4'
Cl Cl 0.1484 0.1585 'International Tables Vol C Tables 4.2.6.8 and 6.1.1.4'

loop_
_geom_angle_atom_site_label_1
_geom_angle_atom_site_label_2
_geom_angle_atom_site_label_3
_geom_angle
C2 N1 C9 123.19(15)
C2 N1 H1 117.0(16)
C9 N1 H1 119.7(16)
N1 C2 C3 120.21(16)
N1 C2 H2 119.9
C3 C2 H2 119.9
C4 C3 C2 119.24(16)
C4 C3 H3 120.4
C2 C3 H3 120.4
C3 C4 C10 120.66(15)
C3 C4 H4 119.7
C10 C4 H4 119.7
C6 C5 C10 119.82(15)
C6 C5 H5 120.1
C10 C5 H5 120.1
C5 C6 C7 121.10(15)
C5 C6 H6 119.4
C7 C6 H6 119.4
C8 C7 C6 121.11(16)
C8 C7 H7 119.4
C6 C7 H7 119.4
C7 C8 N81 126.43(15)
C7 C8 C9 118.32(14)
N81 C8 C9 115.20(14)
C8 N81 N82 115.00(13)
C8 N81 H81 111.7(13)
N82 N81 H81 106.8(13)
N81 N82 H82 111.0(13)
N81 N82 H83 108.6(13)
H82 N82 H83 116.2(19)
N81 N82 H84 107.1(15)
H82 N82 H84 108(2)
H83 N82 H84 106(2)
N1 C9 C10 118.57(15)
N1 C9 C8 120.56(14)
C10 C9 C8 120.87(15)
C4 C10 C9 118.04(15)
C4 C10 C5 123.25(15)
C9 C10 C5 118.71(15)
H1W O1W H2W 104(2)

loop_
_geom_bond_atom_site_label_1
_geom_bond_atom_site_label_2
_geom_bond_site_symmetry_2
_geom_bond_distance
_geom_bond_publ_flag
N1 C2 . 1.325(2) ?
N1 C9 . 1.369(2) ?
N1 H1 . 0.78(2) ?
C2 C3 . 1.398(3) ?
C2 H2 . 0.95 ?
C3 C4 . 1.370(3) ?
C3 H3 . 0.95 ?
C4 C10 . 1.414(2) ?
C4 H4 . 0.95 ?
C5 C6 . 1.367(3) ?
C5 C10 . 1.416(2) ?
C5 H5 . 0.95 ?
C6 C7 . 1.410(2) ?
C6 H6 . 0.95 ?
C7 C8 . 1.371(2) ?
C7 H7 . 0.95 ?
C8 N81 . 1.409(2) ?
C8 C9 . 1.423(2) ?
N81 N82 . 1.432(2) ?
N81 H81 . 0.91(2) ?
N82 H82 . 0.91(2) ?
N82 H83 . 0.87(2) ?
N82 H84 . 0.89(3) ?
C9 C10 . 1.414(2) ?
O1W H1W . 0.84(3) ?
O1W H2W . 0.76(3) ?

loop_
_geom_hbond_atom_site_label_D
_geom_hbond_atom_site_label_H
_geom_hbond_atom_site_label_A
_geom_hbond_site_symmetry_A
_geom_hbond_distance_DH
_geom_hbond_distance_HA
_geom_hbond_distance_DA
_geom_hbond_angle_DHA
_geom_hbond_publ_flag
N1 H1 O1W 1_554 0.78(2) 2.05(2) 2.817(2) 165(2) yes
N81 H81 Cl1 1_455 0.91(2) 2.32(2) 3.1983(16) 164.5(18) yes
N82 H82 Cl2 1_455 0.91(2) 2.25(2) 3.1476(18) 169.8(18) yes
N82 H83 O1W 2_566 0.87(2) 1.94(2) 2.808(2) 178.7(19) yes
N82 H84 Cl2 2_565 0.89(3) 2.39(3) 3.1805(17) 149.1(19) yes
O1W H1W Cl1 2_656 0.84(3) 2.21(3) 3.0348(17) 164(2) yes
O1W H2W Cl2 2_566 0.76(3) 2.47(3) 3.180(2) 158(2) yes

loop_
_geom_torsion_atom_site_label_1
_geom_torsion_atom_site_label_2
_geom_torsion_atom_site_label_3
_geom_torsion_atom_site_label_4
_geom_torsion
C9 N1 C2 C3 0.6(2)
N1 C2 C3 C4 -2.9(3)
C2 C3 C4 C10 2.3(2)
C10 C5 C6 C7 0.6(2)
C5 C6 C7 C8 0.1(2)
C6 C7 C8 N81 -179.04(15)
C6 C7 C8 C9 -1.9(2)
C7 C8 N81 N82 0.2(2)
C9 C8 N81 N82 -177.01(13)
C2 N1 C9 C10 2.3(2)
C2 N1 C9 C8 -177.57(14)
C7 C8 C9 N1 -176.98(15)
N81 C8 C9 N1 0.5(2)
C7 C8 C9 C10 3.2(2)
N81 C8 C9 C10 -179.41(13)
C3 C4 C10 C9 0.5(2)
C3 C4 C10 C5 -179.92(16)
N1 C9 C10 C4 -2.8(2)
C8 C9 C10 C4 177.10(14)
N1 C9 C10 C5 177.62(14)
C8 C9 C10 C5 -2.5(2)
C6 C5 C10 C4 -178.98(15)
C6 C5 C10 C9 0.6(2)

loop_
_cod_related_entry_id
_cod_related_entry_database
_cod_related_entry_code
1 ChemSpider 12950494
